data_2230901
loop_
_publ_author_name
'Wang, Xia'
'Shi, Xian-Ju'
'Yang, Huai-Xia'
'Feng, Hu'
'Liu, Pan'

_publ_section_title
;
 <i>catena</i>-Poly[[chloridocadmium(II)]bis{\m-1-[(2-ethyl-1<i>H</i>-imidazol-1-yl)methyl]-1<i>H</i>-benzotriazole}[chloridocadmium(II)]di-\m-chlorido]
;
_journal_coeditor_code WM2490
_journal_issue 7
_journal_name_full 'Acta Crystallographica Section E'
_journal_page_first m846
_journal_paper_doi 10.1107/S1600536811019908
_journal_volume 67
_journal_year 2011
_chemical_formula_iupac '[Cd Cl2 (C12 H13 N5)]'
_chemical_formula_moiety 'C12 H13 Cd Cl2 N5'
_chemical_formula_sum 'C12 H13 Cd Cl2 N5'
_chemical_formula_weight 410.57
_chemical_name_systematic
;
<i>catena</i>-Poly[[chloridocadmium(II)]bis{\m-1-[(2-ethyl-1<i>H</i>-
imidazol-1-yl)methyl]-1<i>H</i>-benzotriazole}[chloridocadmium(II)]di-
\m-chlorido]
;
_space_group_crystal_system triclinic
_space_group_IT_number 2
_space_group_name_Hall '-P 1'
_space_group_name_H-M_alt 'P -1'
_symmetry_space_group_name_Hall '-P 1'
_symmetry_space_group_name_H-M 'P -1'
_atom_sites_solution_hydrogens geom
_atom_sites_solution_primary direct
_atom_sites_solution_secondary difmap
_audit_creation_method
;
CrysAlisPro, Oxford Diffraction Ltd.,
Version 1.171.34.40 (release 27-08-2010 CrysAlis171 .NET)
(compiled Aug 27 2010,11:50:40)
;
_cell_angle_alpha 74.431(9)
_cell_angle_beta 81.609(7)
_cell_angle_gamma 87.720(8)
_cell_formula_units_Z 2
_cell_length_a 7.6055(6)
_cell_length_b 9.7027(11)
_cell_length_c 10.3144(10)
_cell_measurement_reflns_used 2806
_cell_measurement_temperature 293(2)
_cell_measurement_theta_max 26.3145
_cell_measurement_theta_min 3.1627
_cell_volume 725.36(13)
_computing_cell_refinement 'CrysAlis PRO (Oxford Diffraction, 2010)'
_computing_data_collection 'CrysAlis PRO (Oxford Diffraction, 2010)'
_computing_data_reduction 'CrysAlis PRO (Oxford Diffraction, 2010)'
_computing_molecular_graphics 'OLEX2 (Dolomanov <i>et al.</i>, 2009)'
_computing_publication_material 'publCIF (Westrip, 2010)'
_computing_structure_refinement 'SHELXL97 (Sheldrick, 2008)'
_computing_structure_solution 'SHELXS97 (Sheldrick, 2008)'
_diffrn_ambient_temperature 293(2)
_diffrn_detector_area_resol_mean 16.2312
_diffrn_measured_fraction_theta_full 0.999
_diffrn_measured_fraction_theta_max 0.999
_diffrn_measurement_device_type 'Oxford Diffraction Xcalibur Eos Gemini'
_diffrn_measurement_method \w
_diffrn_radiation_monochromator graphite
_diffrn_radiation_source 'Enhance (Mo) X-ray Source'
_diffrn_radiation_type 'Mo K\a'
_diffrn_radiation_wavelength 0.7107
_diffrn_reflns_av_R_equivalents 0.0271
_diffrn_reflns_limit_h_max 9
_diffrn_reflns_limit_h_min -9
_diffrn_reflns_limit_k_max 11
_diffrn_reflns_limit_k_min -12
_diffrn_reflns_limit_l_max 11
_diffrn_reflns_limit_l_min -12
_diffrn_reflns_number 6082
_diffrn_reflns_theta_full 26.37
_diffrn_reflns_theta_max 26.3145
_diffrn_reflns_theta_min 3.1627
_diffrn_standards_decay_% 0
_exptl_absorpt_coefficient_mu 1.869
_exptl_absorpt_correction_T_max 1.00000
_exptl_absorpt_correction_T_min 0.99273
_exptl_absorpt_correction_type multi-scan
_exptl_absorpt_process_details
;
(CrysAlis PRO; Oxford Diffraction, 2010)
;
_exptl_crystal_colour colorless
_exptl_crystal_density_diffrn 1.880
_exptl_crystal_density_method 'not measured'
_exptl_crystal_description prismatic
_exptl_crystal_F_000 404
_exptl_crystal_size_max 0.20
_exptl_crystal_size_mid 0.20
_exptl_crystal_size_min 0.18
_refine_diff_density_max 0.468
_refine_diff_density_min -0.503
_refine_ls_extinction_method none
_refine_ls_goodness_of_fit_ref 1.023
_refine_ls_hydrogen_treatment constr
_refine_ls_matrix_type full
_refine_ls_number_parameters 182
_refine_ls_number_reflns 2963
_refine_ls_number_restraints 0
_refine_ls_restrained_S_all 1.023
_refine_ls_R_factor_all 0.0447
_refine_ls_R_factor_gt 0.0351
_refine_ls_shift/su_max 0.001
_refine_ls_shift/su_mean 0.000
_refine_ls_structure_factor_coef Fsqd
_refine_ls_weighting_details 'calc w=1/[\s^2^(Fo^2^)+(0.0217P)^2^+0.0000P] where P=(Fo^2^+2Fc^2^)/3'
_refine_ls_weighting_scheme calc
_refine_ls_wR_factor_gt 0.0634
_refine_ls_wR_factor_ref 0.0689
_reflns_number_gt 2534
_reflns_number_total 2963
_reflns_threshold_expression I>2\s(I)
_cod_data_source_file wm2490.cif
_cod_data_source_block I
_cod_original_cell_volume 725.36(12)
_cod_database_code 2230901
_cod_database_fobs_code 2230901

loop_
_space_group_symop_id
_space_group_symop_operation_xyz
1 'x, y, z'
2 '-x, -y, -z'

loop_
_atom_site_type_symbol
_atom_site_label
_atom_site_fract_x
_atom_site_fract_y
_atom_site_fract_z
_atom_site_U_iso_or_equiv
_atom_site_adp_type
_atom_site_calc_flag
_atom_site_refinement_flags
_atom_site_occupancy
_atom_site_symmetry_multiplicity
_atom_site_disorder_assembly
_atom_site_disorder_group
Cd Cd1 0.37119(4) 0.60250(3) 0.34830(3) 0.02594(10) Uani d . 1 1 . .
Cl Cl1 0.10727(13) 0.49171(10) 0.30891(11) 0.0366(3) Uani d . 1 1 . .
Cl Cl2 0.41293(13) 0.62093(9) 0.58398(10) 0.0321(2) Uani d . 1 1 . .
N N1 0.2477(4) 0.8391(3) 0.3168(3) 0.0266(7) Uani d . 1 1 . .
N N2 0.3564(4) 0.9476(3) 0.2763(3) 0.0270(7) Uani d . 1 1 . .
N N3 0.2578(4) 1.0677(3) 0.2711(3) 0.0240(7) Uani d . 1 1 . .
N N4 0.3531(4) 1.2614(3) 0.0745(3) 0.0268(7) Uani d . 1 1 . .
N N5 0.4535(4) 1.3280(3) -0.1440(3) 0.0302(8) Uani d . 1 1 . .
C C1 0.0746(5) 0.8865(4) 0.3398(4) 0.0241(8) Uani d . 1 1 . .
C C2 0.0805(5) 1.0354(4) 0.3106(4) 0.0223(8) Uani d . 1 1 . .
C C3 -0.0701(5) 1.1177(4) 0.3322(4) 0.0267(8) Uani d . 1 1 . .
H H3 -0.0656 1.2167 0.3151 0.032 Uiso calc R 1 1 . .
C C4 -0.2255(5) 1.0418(4) 0.3806(4) 0.0303(9) Uani d . 1 1 . .
H H4 -0.3299 1.0915 0.3969 0.036 Uiso calc R 1 1 . .
C C5 -0.2333(5) 0.8923(4) 0.4064(4) 0.0322(9) Uani d . 1 1 . .
H H5 -0.3426 0.8466 0.4374 0.039 Uiso calc R 1 1 . .
C C6 -0.0851(5) 0.8122(4) 0.3874(4) 0.0281(9) Uani d . 1 1 . .
H H6 -0.0904 0.7132 0.4052 0.034 Uiso calc R 1 1 . .
C C7 0.3445(5) 1.2069(4) 0.2205(4) 0.0294(9) Uani d . 1 1 . .
H H7B 0.2797 1.2742 0.2643 0.035 Uiso calc R 1 1 . .
H H7A 0.4640 1.1987 0.2442 0.035 Uiso calc R 1 1 . .
C C8 0.2094(5) 1.3085(4) 0.0082(4) 0.0345(10) Uani d . 1 1 . .
H H8 0.0919 1.3119 0.0479 0.041 Uiso calc R 1 1 . .
C C9 0.2719(5) 1.3492(4) -0.1261(4) 0.0382(10) Uani d . 1 1 . .
H H9 0.2035 1.3856 -0.1954 0.046 Uiso calc R 1 1 . .
C C10 0.4998(5) 1.2744(4) -0.0210(4) 0.0266(8) Uani d . 1 1 . .
C C11 0.6844(5) 1.2391(4) 0.0090(4) 0.0365(10) Uani d . 1 1 . .
H H11B 0.7009 1.2715 0.0876 0.044 Uiso calc R 1 1 . .
H H11A 0.7665 1.2922 -0.0674 0.044 Uiso calc R 1 1 . .
C C12 0.7329(6) 1.0793(4) 0.0370(4) 0.0457(11) Uani d . 1 1 . .
H H12A 0.7140 1.0451 -0.0389 0.069 Uiso calc R 1 1 . .
H H12B 0.6593 1.0264 0.1173 0.069 Uiso calc R 1 1 . .
H H12C 0.8555 1.0668 0.0502 0.069 Uiso calc R 1 1 . .

loop_
_atom_site_aniso_label
_atom_site_aniso_U_11
_atom_site_aniso_U_22
_atom_site_aniso_U_33
_atom_site_aniso_U_12
_atom_site_aniso_U_13
_atom_site_aniso_U_23
Cd1 0.02975(16) 0.02168(16) 0.02519(18) 0.00200(11) -0.00631(12) -0.00314(12)
Cl1 0.0331(5) 0.0287(5) 0.0511(7) -0.0001(4) -0.0110(5) -0.0133(5)
Cl2 0.0412(6) 0.0275(5) 0.0290(6) 0.0108(4) -0.0100(4) -0.0087(4)
N1 0.0333(18) 0.0213(16) 0.0227(19) 0.0029(14) -0.0050(14) -0.0014(13)
N2 0.0319(18) 0.0236(16) 0.0238(19) 0.0048(14) -0.0044(14) -0.0038(13)
N3 0.0314(18) 0.0182(15) 0.0197(18) 0.0015(13) -0.0017(14) -0.0017(13)
N4 0.0287(17) 0.0235(16) 0.0251(19) 0.0018(13) -0.0074(14) 0.0005(13)
N5 0.0283(18) 0.0332(18) 0.0240(19) 0.0025(14) -0.0036(14) 0.0009(14)
C1 0.031(2) 0.0235(19) 0.017(2) 0.0042(16) -0.0018(16) -0.0045(15)
C2 0.0267(19) 0.0219(19) 0.017(2) 0.0004(15) -0.0028(15) -0.0036(15)
C3 0.037(2) 0.0228(19) 0.021(2) 0.0059(17) -0.0074(17) -0.0064(16)
C4 0.027(2) 0.036(2) 0.028(2) 0.0062(17) -0.0050(17) -0.0095(18)
C5 0.029(2) 0.036(2) 0.029(2) -0.0055(18) -0.0010(18) -0.0051(18)
C6 0.035(2) 0.0225(19) 0.025(2) -0.0036(17) -0.0068(17) -0.0011(16)
C7 0.040(2) 0.025(2) 0.023(2) -0.0029(17) -0.0034(18) -0.0063(17)
C8 0.027(2) 0.036(2) 0.035(3) 0.0032(18) -0.0033(18) -0.0013(19)
C9 0.030(2) 0.045(2) 0.032(3) 0.0039(19) -0.0086(19) 0.004(2)
C10 0.030(2) 0.0191(18) 0.028(2) 0.0003(16) -0.0031(17) -0.0019(16)
C11 0.029(2) 0.047(3) 0.029(2) -0.0005(19) -0.0057(18) -0.002(2)
C12 0.046(3) 0.056(3) 0.034(3) 0.021(2) -0.012(2) -0.009(2)

loop_
_atom_type_symbol
_atom_type_description
_atom_type_scat_dispersion_real
_atom_type_scat_dispersion_imag
_atom_type_scat_source
C C 0.0033 0.0016 'International Tables Vol C Tables 4.2.6.8 and 6.1.1.4'
H H 0.0000 0.0000 'International Tables Vol C Tables 4.2.6.8 and 6.1.1.4'
N N 0.0061 0.0033 'International Tables Vol C Tables 4.2.6.8 and 6.1.1.4'
Cd Cd -0.8075 1.2024 'International Tables Vol C Tables 4.2.6.8 and 6.1.1.4'
Cl Cl 0.1484 0.1585 'International Tables Vol C Tables 4.2.6.8 and 6.1.1.4'

loop_
_geom_angle_atom_site_label_1
_geom_angle_atom_site_label_2
_geom_angle_atom_site_label_3
_geom_angle_site_symmetry_1
_geom_angle_site_symmetry_3
_geom_angle
_geom_angle_publ_flag
Cd1 Cl2 Cd1 . 2_666 98.87(3) ?
Cl1 Cd1 Cl2 . 2_666 102.49(3) ?
Cl1 Cd1 Cl2 . . 121.87(4) ?
Cl2 Cd1 Cl2 . 2_666 81.13(3) ?
N1 Cd1 Cl1 . . 95.86(8) ?
N1 Cd1 Cl2 . . 85.51(8) ?
N1 Cd1 Cl2 . 2_666 161.13(8) ?
N1 N2 N3 . . 107.5(3) ?
N1 C1 C2 . . 107.3(3) ?
N1 C1 C6 . . 131.4(3) ?
N2 N1 Cd1 . . 118.2(2) ?
N2 N1 C1 . . 110.0(3) ?
N2 N3 C2 . . 111.1(3) ?
N2 N3 C7 . . 119.4(3) ?
N3 C2 C1 . . 104.2(3) ?
N3 C2 C3 . . 133.2(3) ?
N3 C7 H7B . . 109.2 ?
N3 C7 H7A . . 109.2 ?
N4 C7 N3 . . 112.0(3) ?
N4 C7 H7B . . 109.2 ?
N4 C7 H7A . . 109.2 ?
N4 C8 H8 . . 126.7 ?
N4 C10 C11 . . 124.9(4) ?
N5 Cd1 Cl1 2_675 . 106.55(8) ?
N5 Cd1 Cl2 2_675 2_666 88.42(8) ?
N5 Cd1 Cl2 2_675 . 131.58(8) ?
N5 Cd1 N1 2_675 . 90.57(11) ?
N5 C9 H9 . . 125.4 ?
N5 C10 N4 . . 109.5(3) ?
N5 C10 C11 . . 125.5(4) ?
C1 N1 Cd1 . . 131.7(2) ?
C1 C2 C3 . . 122.5(3) ?
C1 C6 H6 . . 121.7 ?
C2 N3 C7 . . 129.5(3) ?
C2 C3 H3 . . 122.5 ?
C3 C4 H4 . . 118.6 ?
C3 C4 C5 . . 122.8(4) ?
C4 C3 C2 . . 115.1(3) ?
C4 C3 H3 . . 122.5 ?
C4 C5 H5 . . 119.1 ?
C5 C4 H4 . . 118.6 ?
C5 C6 C1 . . 116.5(3) ?
C5 C6 H6 . . 121.7 ?
C6 C1 C2 . . 121.3(3) ?
C6 C5 C4 . . 121.8(4) ?
C6 C5 H5 . . 119.1 ?
H7B C7 H7A . . 107.9 ?
C8 N4 C7 . . 124.7(3) ?
C8 C9 N5 . . 109.1(4) ?
C8 C9 H9 . . 125.4 ?
C9 N5 Cd1 . 2_675 123.7(3) ?
C9 C8 N4 . . 106.6(4) ?
C9 C8 H8 . . 126.7 ?
C10 N4 C7 . . 127.5(3) ?
C10 N4 C8 . . 107.9(3) ?
C10 N5 Cd1 . 2_675 129.2(3) ?
C10 N5 C9 . . 106.8(3) ?
C10 C11 H11B . . 108.5 ?
C10 C11 H11A . . 108.5 ?
C10 C11 C12 . . 115.0(3) ?
C11 C12 H12A . . 109.5 ?
C11 C12 H12B . . 109.5 ?
C11 C12 H12C . . 109.5 ?
H11B C11 H11A . . 107.5 ?
C12 C11 H11B . . 108.5 ?
C12 C11 H11A . . 108.5 ?
H12A C12 H12B . . 109.5 ?
H12A C12 H12C . . 109.5 ?
H12B C12 H12C . . 109.5 ?

loop_
_geom_bond_atom_site_label_1
_geom_bond_atom_site_label_2
_geom_bond_site_symmetry_2
_geom_bond_distance
_geom_bond_publ_flag
Cd1 Cl1 . 2.4482(10) ?
Cd1 Cl2 2_666 2.6687(10) ?
Cd1 Cl2 . 2.5505(10) ?
Cd1 N1 . 2.403(3) ?
Cd1 N5 2_675 2.272(3) ?
Cl2 Cd1 2_666 2.6686(10) ?
N1 N2 . 1.303(4) ?
N1 C1 . 1.386(5) ?
N2 N3 . 1.353(4) ?
N3 C2 . 1.374(4) ?
N3 C7 . 1.457(4) ?
N4 C7 . 1.449(5) ?
N4 C8 . 1.371(5) ?
N4 C10 . 1.362(5) ?
N5 Cd1 2_675 2.272(3) ?
N5 C9 . 1.381(5) ?
N5 C10 . 1.329(5) ?
C1 C2 . 1.395(5) ?
C1 C6 . 1.394(5) ?
C2 C3 . 1.396(5) ?
C3 H3 . 0.9300 ?
C3 C4 . 1.374(5) ?
C4 H4 . 0.9300 ?
C4 C5 . 1.405(5) ?
C5 H5 . 0.9300 ?
C5 C6 . 1.363(5) ?
C6 H6 . 0.9300 ?
C7 H7B . 0.9700 ?
C7 H7A . 0.9700 ?
C8 H8 . 0.9300 ?
C8 C9 . 1.353(5) ?
C9 H9 . 0.9300 ?
C10 C11 . 1.488(5) ?
C11 H11B . 0.9700 ?
C11 H11A . 0.9700 ?
C11 C12 . 1.539(5) ?
C12 H12A . 0.9600 ?
C12 H12B . 0.9600 ?
C12 H12C . 0.9600 ?

loop_
_geom_torsion_atom_site_label_1
_geom_torsion_atom_site_label_2
_geom_torsion_atom_site_label_3
_geom_torsion_atom_site_label_4
_geom_torsion_site_symmetry_1
_geom_torsion_site_symmetry_2
_geom_torsion_site_symmetry_3
_geom_torsion_site_symmetry_4
_geom_torsion
_geom_torsion_publ_flag
Cd1 N1 N2 N3 . . . . -177.7(2) ?
Cd1 N1 C1 C2 . . . . 176.9(2) ?
Cd1 N1 C1 C6 . . . . -0.9(6) ?
Cd1 N5 C9 C8 2_675 . . . -174.2(2) ?
Cd1 N5 C10 N4 2_675 . . . 173.7(2) ?
Cd1 N5 C10 C11 2_675 . . . -4.0(5) ?
Cl1 Cd1 Cl2 Cd1 . . . 2_666 99.25(4) ?
Cl1 Cd1 N1 N2 . . . . -153.7(2) ?
Cl1 Cd1 N1 C1 . . . . 29.6(3) ?
Cl2 Cd1 Cl2 Cd1 2_666 . . 2_666 0.000(2) ?
Cl2 Cd1 N1 N2 2_666 . . . 39.8(4) ?
Cl2 Cd1 N1 N2 . . . . 84.7(2) ?
Cl2 Cd1 N1 C1 . . . . -92.0(3) ?
Cl2 Cd1 N1 C1 2_666 . . . -136.9(3) ?
N1 Cd1 Cl2 Cd1 . . . 2_666 -166.64(8) ?
N1 N2 N3 C2 . . . . 0.5(4) ?
N1 N2 N3 C7 . . . . -176.2(3) ?
N1 C1 C2 N3 . . . . 0.3(4) ?
N1 C1 C2 C3 . . . . -175.3(3) ?
N1 C1 C6 C5 . . . . 176.1(4) ?
N2 N1 C1 C2 . . . . 0.0(4) ?
N2 N1 C1 C6 . . . . -177.7(4) ?
N2 N3 C2 C1 . . . . -0.5(4) ?
N2 N3 C2 C3 . . . . 174.4(4) ?
N2 N3 C7 N4 . . . . 88.6(4) ?
N3 C2 C3 C4 . . . . -176.0(4) ?
N4 C8 C9 N5 . . . . -0.1(4) ?
N4 C10 C11 C12 . . . . 81.6(5) ?
N5 Cd1 Cl2 Cd1 2_675 . . 2_666 -79.87(11) ?
N5 Cd1 N1 N2 2_675 . . . -47.0(3) ?
N5 Cd1 N1 C1 2_675 . . . 136.3(3) ?
N5 C10 C11 C12 . . . . -100.9(4) ?
C1 N1 N2 N3 . . . . -0.3(4) ?
C1 C2 C3 C4 . . . . -1.8(5) ?
C2 N3 C7 N4 . . . . -87.5(4) ?
C2 C1 C6 C5 . . . . -1.4(5) ?
C2 C3 C4 C5 . . . . -0.1(6) ?
C3 C4 C5 C6 . . . . 1.3(6) ?
C4 C5 C6 C1 . . . . -0.5(6) ?
C6 C1 C2 N3 . . . . 178.3(3) ?
C6 C1 C2 C3 . . . . 2.7(6) ?
C7 N3 C2 C1 . . . . 175.8(3) ?
C7 N3 C2 C3 . . . . -9.3(6) ?
C7 N4 C8 C9 . . . . -179.5(3) ?
C7 N4 C10 N5 . . . . 179.6(3) ?
C7 N4 C10 C11 . . . . -2.6(6) ?
C8 N4 C7 N3 . . . . 70.3(4) ?
C8 N4 C10 N5 . . . . 0.1(4) ?
C8 N4 C10 C11 . . . . 177.9(3) ?
C9 N5 C10 N4 . . . . -0.2(4) ?
C9 N5 C10 C11 . . . . -178.0(3) ?
C10 N4 C7 N3 . . . . -109.1(4) ?
C10 N4 C8 C9 . . . . 0.0(4) ?
C10 N5 C9 C8 . . . . 0.2(4) ?
